data_4085953
loop_
_publ_author_name
'Fern\'andez-Rodr\'iguez, Mar\'ia-Jos\'e'
'Mart\'inez-Viviente, Elo\'isa'
'Vicente, Jos\'e'
'Jones, Peter G.'

_publ_section_title
;
 Synthesis of Arylpalladium(II) Complexes Derived from Benzyl Alcohol,
 Reactivity toward Alkyl Halides, and Synthesis of Dinuclear
 Arylpalladium(II) Complexes
;
_journal_issue 13
_journal_name_full Organometallics
_journal_page_first 3282
_journal_paper_doi 10.1021/acs.organomet.5b00309
_journal_volume 34
_journal_year 2015
_chemical_formula_sum 'C17 H16 N2 O2 Pd'
_chemical_formula_weight 386.72
_chemical_name_systematic
;
 ?
;
_space_group_IT_number 15
_symmetry_cell_setting monoclinic
_symmetry_space_group_name_Hall '-C 2yc'
_symmetry_space_group_name_H-M 'C 1 2/c 1'
_atom_sites_solution_hydrogens geom
_atom_sites_solution_primary direct
_atom_sites_solution_secondary difmap
_audit_creation_method SHELXL-97
_cell_angle_alpha 90.00
_cell_angle_beta 109.801(3)
_cell_angle_gamma 90.00
_cell_formula_units_Z 8
_cell_length_a 25.7969(16)
_cell_length_b 7.2646(4)
_cell_length_c 16.8495(11)
_cell_measurement_reflns_used 8612
_cell_measurement_temperature 133(2)
_cell_measurement_theta_max 30.49
_cell_measurement_theta_min 2.55
_cell_volume 2971.0(3)
_computing_cell_refinement 'Bruker SAINT'
_computing_data_collection 'Bruker SMART'
_computing_data_reduction 'Bruker SAINT'
_computing_molecular_graphics 'Siemens XP'
_computing_publication_material SHELXL-97
_computing_structure_refinement 'SHELXL-97 (Sheldrick, 1997)'
_computing_structure_solution 'SHELXS-97 (Sheldrick, 1990)'
_diffrn_ambient_temperature 133(2)
_diffrn_detector_area_resol_mean 8.192
_diffrn_measured_fraction_theta_full 0.997
_diffrn_measured_fraction_theta_max 0.998
_diffrn_measurement_device_type 'Bruker SMART 1000 CCD area detector'
_diffrn_measurement_method 'phi and omega scans'
_diffrn_radiation_monochromator graphite
_diffrn_radiation_source 'fine-focus sealed tube'
_diffrn_radiation_type MoK\a
_diffrn_radiation_wavelength 0.71073
_diffrn_reflns_av_R_equivalents 0.0246
_diffrn_reflns_av_sigmaI/netI 0.0166
_diffrn_reflns_limit_h_max 36
_diffrn_reflns_limit_h_min -36
_diffrn_reflns_limit_k_max 10
_diffrn_reflns_limit_k_min -10
_diffrn_reflns_limit_l_max 24
_diffrn_reflns_limit_l_min -24
_diffrn_reflns_number 33977
_diffrn_reflns_theta_full 30.00
_diffrn_reflns_theta_max 30.51
_diffrn_reflns_theta_min 1.68
_exptl_absorpt_coefficient_mu 1.257
_exptl_absorpt_correction_T_max 0.8638
_exptl_absorpt_correction_T_min 0.6999
_exptl_absorpt_correction_type multi-scan
_exptl_absorpt_process_details SADABS
_exptl_crystal_colour yellow
_exptl_crystal_density_diffrn 1.729
_exptl_crystal_density_meas ?
_exptl_crystal_density_method 'not measured'
_exptl_crystal_description prism
_exptl_crystal_F_000 1552
_exptl_crystal_size_max 0.33
_exptl_crystal_size_mid 0.20
_exptl_crystal_size_min 0.12
_refine_diff_density_max 1.141
_refine_diff_density_min -0.432
_refine_diff_density_rms 0.081
_refine_ls_extinction_method none
_refine_ls_goodness_of_fit_ref 1.090
_refine_ls_hydrogen_treatment mixed
_refine_ls_matrix_type full
_refine_ls_number_parameters 208
_refine_ls_number_reflns 4528
_refine_ls_number_restraints 1
_refine_ls_restrained_S_all 1.090
_refine_ls_R_factor_all 0.0308
_refine_ls_R_factor_gt 0.0225
_refine_ls_shift/su_max 0.005
_refine_ls_shift/su_mean 0.000
_refine_ls_structure_factor_coef Fsqd
_refine_ls_weighting_details 'calc w=1/[\s^2^(Fo^2^)+(0.0226P)^2^+5.2793P] where P=(Fo^2^+2Fc^2^)/3'
_refine_ls_weighting_scheme calc
_refine_ls_wR_factor_gt 0.0522
_refine_ls_wR_factor_ref 0.0569
_reflns_number_gt 3868
_reflns_number_total 4528
_reflns_threshold_expression >2sigma(I)
_cod_data_source_file om5b00309_si_002.cif
_cod_data_source_block nueve
_cod_depositor_comments
;
The following automatic conversions were performed:

'_symmetry_cell_setting' value 'Monoclinic' changed to 'monoclinic'
according to
/usr/data/users/saulius/crontab/automatic-downloads/rss-feeds/ACS/lib/dictionaries/cif_core.dic
dictionary named 'cif_core.dic' version 2.4.2 from 2011-04-26.

'_exptl_crystal_density_meas' value 'not measured' was changed to '?'
- the value is perceived as not measured.

Automatic conversion script
Id: cif_fix_values 3271 2015-04-21 07:52:19Z andrius 

 Adding full bibliography for 4085952--4085954.cif.
;
_cod_original_sg_symbol_H-M 'C 2/c'
_cod_database_code 4085953

loop_
_symmetry_equiv_pos_as_xyz
'x, y, z'
'-x, y, -z+1/2'
'x+1/2, y+1/2, z'
'-x+1/2, y+1/2, -z+1/2'
'-x, -y, -z'
'x, -y, z-1/2'
'-x+1/2, -y+1/2, -z'
'x+1/2, -y+1/2, z-1/2'

loop_
_atom_site_label
_atom_site_type_symbol
_atom_site_fract_x
_atom_site_fract_y
_atom_site_fract_z
_atom_site_U_iso_or_equiv
_atom_site_adp_type
_atom_site_occupancy
_atom_site_symmetry_multiplicity
_atom_site_calc_flag
_atom_site_refinement_flags
Pd Pd 0.601180(5) 0.729736(18) 0.639379(8) 0.01882(4) Uani 1 1 d .
C1 C 0.67130(7) 0.7621(2) 0.73612(10) 0.0204(3) Uani 1 1 d .
C2 C 0.67117(7) 0.6588(3) 0.80682(11) 0.0218(3) Uani 1 1 d .
C3 C 0.71541(7) 0.6625(3) 0.88183(11) 0.0254(4) Uani 1 1 d .
H3 H 0.7146 0.5902 0.9284 0.030 Uiso 1 1 calc R
C4 C 0.76113(8) 0.7722(3) 0.88904(12) 0.0290(4) Uani 1 1 d .
H4 H 0.7920 0.7720 0.9397 0.035 Uiso 1 1 calc R
C5 C 0.76116(8) 0.8814(3) 0.82183(12) 0.0295(4) Uani 1 1 d .
H5 H 0.7917 0.9594 0.8270 0.035 Uiso 1 1 calc R
C6 C 0.71642(8) 0.8775(3) 0.74618(11) 0.0259(4) Uani 1 1 d .
H6 H 0.7167 0.9547 0.7009 0.031 Uiso 1 1 calc R
C7 C 0.61986(8) 0.5500(3) 0.79592(12) 0.0291(4) Uani 1 1 d .
H7A H 0.6257 0.4199 0.7836 0.035 Uiso 1 1 calc R
H7B H 0.6111 0.5537 0.8487 0.035 Uiso 1 1 calc R
N11 N 0.52353(6) 0.7216(2) 0.54374(9) 0.0213(3) Uani 1 1 d .
C12 C 0.52319(7) 0.7930(2) 0.46907(11) 0.0218(3) Uani 1 1 d .
C13 C 0.47431(8) 0.8200(3) 0.40229(12) 0.0281(4) Uani 1 1 d .
H13 H 0.4747 0.8715 0.3506 0.034 Uiso 1 1 calc R
C14 C 0.42504(8) 0.7705(3) 0.41244(13) 0.0310(4) Uani 1 1 d .
H14 H 0.3911 0.7873 0.3676 0.037 Uiso 1 1 calc R
C15 C 0.42563(8) 0.6963(3) 0.48839(13) 0.0292(4) Uani 1 1 d .
H15 H 0.3922 0.6607 0.4962 0.035 Uiso 1 1 calc R
C16 C 0.47582(7) 0.6747(3) 0.55308(11) 0.0249(3) Uani 1 1 d .
H16 H 0.4762 0.6251 0.6055 0.030 Uiso 1 1 calc R
N21 N 0.62144(6) 0.8097(2) 0.53768(9) 0.0218(3) Uani 1 1 d .
C22 C 0.57826(7) 0.8334(2) 0.46472(10) 0.0216(3) Uani 1 1 d .
C23 C 0.58619(8) 0.8869(3) 0.39059(11) 0.0270(4) Uani 1 1 d .
H23 H 0.5555 0.9047 0.3406 0.032 Uiso 1 1 calc R
C24 C 0.63927(9) 0.9143(3) 0.39000(12) 0.0312(4) Uani 1 1 d .
H24 H 0.6453 0.9549 0.3403 0.037 Uiso 1 1 calc R
C25 C 0.68301(9) 0.8817(3) 0.46266(12) 0.0320(4) Uani 1 1 d .
H25 H 0.7198 0.8944 0.4631 0.038 Uiso 1 1 calc R
C26 C 0.67274(8) 0.8299(3) 0.53535(12) 0.0280(4) Uani 1 1 d .
H26 H 0.7031 0.8079 0.5853 0.034 Uiso 1 1 calc R
O1 O 0.57542(5) 0.62468(19) 0.72869(8) 0.0255(3) Uani 1 1 d .
O1W O 0.5000 0.3752(3) 0.7500 0.0299(4) Uani 1 2 d SD
H01 H 0.5216(10) 0.450(3) 0.7378(17) 0.046(8) Uiso 1 1 d D
O2W O 0.5000 0.8723(3) 0.7500 0.0289(4) Uani 1 2 d SD
H02 H 0.5260(8) 0.804(3) 0.7460(15) 0.025(6) Uiso 1 1 d D

loop_
_atom_site_aniso_label
_atom_site_aniso_U_11
_atom_site_aniso_U_22
_atom_site_aniso_U_33
_atom_site_aniso_U_23
_atom_site_aniso_U_13
_atom_site_aniso_U_12
Pd 0.01776(6) 0.02173(7) 0.01581(6) 0.00188(4) 0.00415(4) 0.00073(4)
C1 0.0194(7) 0.0249(9) 0.0162(7) 0.0006(6) 0.0052(6) 0.0015(6)
C2 0.0197(8) 0.0262(9) 0.0197(8) 0.0028(6) 0.0070(6) 0.0039(6)
C3 0.0250(9) 0.0318(10) 0.0186(8) 0.0046(7) 0.0065(7) 0.0051(7)
C4 0.0240(9) 0.0395(11) 0.0195(8) -0.0026(7) 0.0022(7) 0.0012(7)
C5 0.0265(9) 0.0341(11) 0.0266(9) -0.0038(7) 0.0071(7) -0.0072(7)
C6 0.0272(9) 0.0289(10) 0.0211(8) 0.0007(7) 0.0078(7) -0.0046(7)
C7 0.0247(9) 0.0360(11) 0.0262(9) 0.0105(7) 0.0080(7) 0.0002(7)
N11 0.0229(7) 0.0194(7) 0.0195(7) -0.0010(5) 0.0046(5) 0.0024(5)
C12 0.0268(8) 0.0176(8) 0.0180(7) -0.0020(6) 0.0038(6) 0.0035(6)
C13 0.0313(9) 0.0260(10) 0.0223(8) -0.0028(7) 0.0029(7) 0.0084(7)
C14 0.0265(9) 0.0324(11) 0.0261(9) -0.0068(7) -0.0018(7) 0.0075(7)
C15 0.0218(8) 0.0294(10) 0.0332(10) -0.0069(8) 0.0050(7) 0.0020(7)
C16 0.0235(8) 0.0255(9) 0.0245(8) -0.0022(7) 0.0064(7) 0.0019(7)
N21 0.0245(7) 0.0230(8) 0.0169(6) -0.0009(5) 0.0055(5) -0.0012(5)
C22 0.0280(8) 0.0165(8) 0.0183(7) -0.0012(6) 0.0052(6) 0.0000(6)
C23 0.0382(10) 0.0218(9) 0.0181(8) 0.0003(6) 0.0055(7) -0.0029(7)
C24 0.0477(12) 0.0261(10) 0.0214(8) -0.0028(7) 0.0138(8) -0.0107(8)
C25 0.0338(10) 0.0391(12) 0.0260(9) -0.0056(8) 0.0139(8) -0.0125(8)
C26 0.0260(9) 0.0352(11) 0.0215(8) -0.0022(7) 0.0066(7) -0.0064(7)
O1 0.0192(6) 0.0330(7) 0.0239(6) 0.0072(5) 0.0069(5) 0.0010(5)
O1W 0.0277(10) 0.0224(10) 0.0427(12) 0.000 0.0161(9) 0.000
O2W 0.0269(10) 0.0234(10) 0.0345(10) 0.000 0.0081(8) 0.000

loop_
_atom_type_symbol
_atom_type_description
_atom_type_scat_dispersion_real
_atom_type_scat_dispersion_imag
_atom_type_scat_source
C C 0.0033 0.0016 'International Tables Vol C Tables 4.2.6.8 and 6.1.1.4'
H H 0.0000 0.0000 'International Tables Vol C Tables 4.2.6.8 and 6.1.1.4'
N N 0.0061 0.0033 'International Tables Vol C Tables 4.2.6.8 and 6.1.1.4'
O O 0.0106 0.0060 'International Tables Vol C Tables 4.2.6.8 and 6.1.1.4'
Pd Pd -0.9988 1.0072 'International Tables Vol C Tables 4.2.6.8 and 6.1.1.4'

loop_
_geom_angle_atom_site_label_1
_geom_angle_atom_site_label_2
_geom_angle_atom_site_label_3
_geom_angle
O1 Pd C1 82.54(6)
O1 Pd N21 172.22(6)
C1 Pd N21 103.50(6)
O1 Pd N11 95.34(6)
C1 Pd N11 173.15(6)
N21 Pd N11 79.21(6)
C6 C1 C2 117.23(16)
C6 C1 Pd 131.05(13)
C2 C1 Pd 111.49(12)
C3 C2 C1 121.55(17)
C3 C2 C7 122.81(16)
C1 C2 C7 115.62(15)
C2 C3 C4 120.07(17)
C5 C4 C3 119.46(17)
C4 C5 C6 120.32(18)
C1 C6 C5 121.22(17)
O1 C7 C2 109.73(15)
C16 N11 C12 119.30(16)
C16 N11 Pd 126.35(12)
C12 N11 Pd 113.85(12)
N11 C12 C13 121.53(18)
N11 C12 C22 114.68(15)
C13 C12 C22 123.76(17)
C14 C13 C12 118.79(18)
C15 C14 C13 119.47(18)
C14 C15 C16 118.98(19)
N11 C16 C15 121.93(18)
C26 N21 C22 118.15(15)
C26 N21 Pd 126.20(12)
C22 N21 Pd 115.52(12)
N21 C22 C23 121.54(17)
N21 C22 C12 115.89(15)
C23 C22 C12 122.55(16)
C24 C23 C22 119.57(17)
C25 C24 C23 118.89(17)
C24 C25 C26 119.15(19)
N21 C26 C25 122.58(18)
C7 O1 Pd 111.32(10)

loop_
_geom_bond_atom_site_label_1
_geom_bond_atom_site_label_2
_geom_bond_distance
Pd O1 1.9916(12)
Pd C1 1.9968(17)
Pd N21 2.0379(15)
Pd N11 2.1039(15)
C1 C6 1.397(2)
C1 C2 1.409(2)
C2 C3 1.387(2)
C2 C7 1.498(3)
C3 C4 1.394(3)
C4 C5 1.383(3)
C5 C6 1.400(3)
C7 O1 1.419(2)
N11 C16 1.337(2)
N11 C12 1.358(2)
C12 C13 1.391(2)
C12 C22 1.476(3)
C13 C14 1.386(3)
C14 C15 1.384(3)
C15 C16 1.390(3)
N21 C26 1.345(2)
N21 C22 1.362(2)
C22 C23 1.388(2)
C23 C24 1.387(3)
C24 C25 1.376(3)
C25 C26 1.390(3)

loop_
_geom_hbond_atom_site_label_D
_geom_hbond_atom_site_label_H
_geom_hbond_atom_site_label_A
_geom_hbond_distance_DH
_geom_hbond_distance_HA
_geom_hbond_distance_DA
_geom_hbond_angle_DHA
_geom_hbond_site_symmetry_A
O1W H01 O1 0.850(19) 1.927(19) 2.7697(18) 171(3) .
O2W H02 O1 0.857(18) 1.911(18) 2.7610(19) 171(2) .
C23 H23 O1W 0.95 2.65 3.258(2) 122.1 5_666
C23 H23 O2W 0.95 2.35 3.170(2) 144.2 5_676
